data_4307955
loop_
_publ_author_name
'Mazhar Hamid'
'Asif A. Tahir'
'Muhammad Mazhar'
'Matthias Zeller'
'Allen D. Hunter'

_publ_contact_author_address
;Department of Chemistry
Quaid-I-Azam University
Islamaba 45320
Pakistan
;
_publ_contact_author_email mazharhamid@yahoo.com
_publ_contact_author_name 'Mazhar Hamid'
_publ_contact_author_phone +92-333-5111586
_publ_section_title
;
Heterobimetallic Molecular Cages for the Deposition of Cu/Ti and Cu/Zn
Mixed-Metal Oxides
;
_journal_name_full 'Inorganic Chemistry'
_journal_page_first 4120
_journal_page_last 4127
_journal_paper_doi 10.1021/ic0624470
_journal_volume 46
_journal_year 2007
_chemical_formula_moiety 'C42 H87 Cu6 N6 O31 Ti4, C7 H8, 0.5(C7 H8), (H2 O)'
_chemical_formula_sum 'C52.5 H101 Cu6 N6 O32 Ti4'
_chemical_formula_weight 1901.23
_chemical_name_systematic
; 
 ? 
;
_space_group_IT_number 2
_symmetry_cell_setting triclinic
_symmetry_space_group_name_Hall '-P 1'
_symmetry_space_group_name_H-M 'P -1'
_atom_sites_solution_hydrogens geom
_atom_sites_solution_primary direct
_atom_sites_solution_secondary difmap
_audit_creation_method SHELXL-97
_cell_angle_alpha 74.618(2)
_cell_angle_beta 84.485(2)
_cell_angle_gamma 72.854(2)
_cell_formula_units_Z 2
_cell_length_a 12.3480(16)
_cell_length_b 13.8837(18)
_cell_length_c 24.831(3)
_cell_measurement_reflns_used 9822
_cell_measurement_temperature 90(2)
_cell_measurement_theta_max 30.56
_cell_measurement_theta_min 2.40
_cell_volume 3921.3(9)
_computing_cell_refinement 'SAINT+ 6.45 (Bruker, 2003)'
_computing_data_collection 'SMART 5.630 (Bruker, 1997-2002)'
_computing_data_reduction 'SAINT+ 6.45'
_computing_molecular_graphics 'SHELXTL 6.10'
_computing_publication_material 'SHELXTL 6.10'
_computing_structure_refinement 'SHELXTL 6.10'
_computing_structure_solution 'SHELXTL 6.10 (Bruker, 2000)'
_diffrn_ambient_temperature 90(2)
_diffrn_measured_fraction_theta_full 0.995
_diffrn_measured_fraction_theta_max 0.995
_diffrn_measurement_device_type 'Bruker AXS SMART APEX CCD diffractometer'
_diffrn_measurement_method 'omega scans'
_diffrn_radiation_monochromator graphite
_diffrn_radiation_source 'fine-focus sealed tube'
_diffrn_radiation_type MoK\a
_diffrn_radiation_wavelength 0.71073
_diffrn_reflns_av_R_equivalents 0.0281
_diffrn_reflns_av_sigmaI/netI 0.0418
_diffrn_reflns_limit_h_max 15
_diffrn_reflns_limit_h_min -15
_diffrn_reflns_limit_k_max 17
_diffrn_reflns_limit_k_min -17
_diffrn_reflns_limit_l_max 31
_diffrn_reflns_limit_l_min -31
_diffrn_reflns_number 33679
_diffrn_reflns_theta_full 26.37
_diffrn_reflns_theta_max 26.37
_diffrn_reflns_theta_min 1.58
_diffrn_standards_decay_% 0
_diffrn_standards_number 0
_exptl_absorpt_coefficient_mu 2.058
_exptl_absorpt_correction_T_max 0.663
_exptl_absorpt_correction_T_min 0.440
_exptl_absorpt_correction_type multi-scan
_exptl_absorpt_process_details '(SADABS in SAINT+; Bruker, 2003)'
_exptl_crystal_colour blue
_exptl_crystal_density_diffrn 1.610
_exptl_crystal_density_method 'not measured'
_exptl_crystal_description plate
_exptl_crystal_F_000 1952
_exptl_crystal_size_max 0.45
_exptl_crystal_size_mid 0.40
_exptl_crystal_size_min 0.20
_refine_diff_density_max 1.416
_refine_diff_density_min -1.038
_refine_diff_density_rms 0.144
_refine_ls_extinction_method none
_refine_ls_goodness_of_fit_ref 1.226
_refine_ls_hydrogen_treatment constr
_refine_ls_matrix_type full
_refine_ls_number_parameters 924
_refine_ls_number_reflns 15985
_refine_ls_number_restraints 9
_refine_ls_restrained_S_all 1.226
_refine_ls_R_factor_all 0.0769
_refine_ls_R_factor_gt 0.0661
_refine_ls_shift/su_max 0.001
_refine_ls_shift/su_mean 0.000
_refine_ls_structure_factor_coef Fsqd
_refine_ls_weighting_details 'calc w=1/[\s^2^(Fo^2^)+(0.0332P)^2^+36.9733P] where P=(Fo^2^+2Fc^2^)/3'
_refine_ls_weighting_scheme calc
_refine_ls_wR_factor_gt 0.1573
_refine_ls_wR_factor_ref 0.1618
_reflns_number_gt 13604
_reflns_number_total 15985
_reflns_threshold_expression >2sigma(I)
_cod_data_source_file ic0624470-file001.cif
_cod_data_source_block 05mz087m
_cod_depositor_comments
;
The following automatic conversions were performed:
'_symmetry_cell_setting' value 'Triclinic' changed to 'triclinic'
according to '/home/saulius/struct/CIF-dictionaries/cif_core.dic'
dictionary named 'cif_core.dic' version 2.4.1 from 2010-06-29.

Automatic conversion script
Id: cif_fix_enum 1527 2010-12-29 10:47:43Z saulius 
;
_cod_original_formula_sum 'C52.50 H101 Cu6 N6 O32 Ti4'
_cod_database_code 4307955

loop_
_symmetry_equiv_pos_as_xyz
'x, y, z'
'-x, -y, -z'

loop_
_atom_site_label
_atom_site_type_symbol
_atom_site_fract_x
_atom_site_fract_y
_atom_site_fract_z
_atom_site_U_iso_or_equiv
_atom_site_adp_type
_atom_site_occupancy
_atom_site_symmetry_multiplicity
_atom_site_calc_flag
_atom_site_refinement_flags
_atom_site_disorder_assembly
_atom_site_disorder_group
C1 C -0.0777(5) -0.3285(5) 0.2571(3) 0.0238(14) Uani 1 1 d . . .
C2 C -0.1244(7) -0.4191(6) 0.2562(3) 0.0351(17) Uani 1 1 d . . .
H2A H -0.0615 -0.4793 0.2521 0.053 Uiso 1 1 calc R . .
H2B H -0.1756 -0.3981 0.2247 0.053 Uiso 1 1 calc R . .
H2C H -0.1660 -0.4378 0.2912 0.053 Uiso 1 1 calc R . .
C3 C 0.3052(5) -0.3454(5) 0.3431(3) 0.0222(13) Uani 1 1 d . . .
C4 C 0.3847(6) -0.4208(6) 0.3879(3) 0.0350(17) Uani 1 1 d . . .
H4A H 0.4545 -0.4559 0.3704 0.052 Uiso 1 1 calc R . .
H4B H 0.3481 -0.4727 0.4101 0.052 Uiso 1 1 calc R . .
H4C H 0.4030 -0.3828 0.4122 0.052 Uiso 1 1 calc R . .
C5 C 0.2723(6) -0.2749(5) 0.1312(3) 0.0248(14) Uani 1 1 d . . .
C6 C 0.3437(6) -0.3564(6) 0.1012(3) 0.0311(16) Uani 1 1 d . . .
H6A H 0.3114 -0.4153 0.1090 0.047 Uiso 1 1 calc R . .
H6B H 0.4216 -0.3808 0.1146 0.047 Uiso 1 1 calc R . .
H6C H 0.3439 -0.3252 0.0609 0.047 Uiso 1 1 calc R . .
C7 C 0.2746(6) -0.0636(5) 0.2909(3) 0.0269(15) Uani 1 1 d . . .
H7A H 0.3218 -0.1274 0.3158 0.032 Uiso 1 1 calc R . .
H7B H 0.2440 -0.0109 0.3128 0.032 Uiso 1 1 calc R . .
C8 C 0.3452(6) -0.0228(5) 0.2423(3) 0.0291(16) Uani 1 1 d . . .
H8A H 0.4169 -0.0207 0.2561 0.035 Uiso 1 1 calc R . .
H8B H 0.3038 0.0490 0.2228 0.035 Uiso 1 1 calc R . .
C9 C 0.4850(5) -0.1657(5) 0.2115(4) 0.0297(16) Uani 1 1 d . . .
H9A H 0.4964 -0.2147 0.1881 0.045 Uiso 1 1 calc R . .
H9B H 0.4920 -0.2041 0.2509 0.045 Uiso 1 1 calc R . .
H9C H 0.5422 -0.1274 0.2017 0.045 Uiso 1 1 calc R . .
C10 C 0.3613(7) -0.0274(6) 0.1441(3) 0.0385(18) Uani 1 1 d . . .
H10A H 0.4179 0.0116 0.1368 0.058 Uiso 1 1 calc R . .
H10B H 0.2853 0.0214 0.1385 0.058 Uiso 1 1 calc R . .
H10C H 0.3745 -0.0726 0.1184 0.058 Uiso 1 1 calc R . .
C11 C 0.0442(6) 0.0116(5) 0.1196(3) 0.0264(15) Uani 1 1 d . . .
H11A H 0.0877 -0.0309 0.0942 0.032 Uiso 1 1 calc R . .
H11B H 0.0659 0.0773 0.1109 0.032 Uiso 1 1 calc R . .
C12 C -0.0809(6) 0.0349(5) 0.1111(3) 0.0246(14) Uani 1 1 d . . .
H12A H -0.1234 0.0899 0.1299 0.029 Uiso 1 1 calc R . .
H12B H -0.0972 0.0607 0.0707 0.029 Uiso 1 1 calc R . .
C13 C -0.2310(6) -0.0376(6) 0.1593(3) 0.0346(17) Uani 1 1 d . . .
H13A H -0.2841 0.0120 0.1311 0.052 Uiso 1 1 calc R . .
H13B H -0.2309 -0.0069 0.1906 0.052 Uiso 1 1 calc R . .
H13C H -0.2543 -0.1016 0.1729 0.052 Uiso 1 1 calc R . .
C14 C -0.1128(6) -0.1147(5) 0.0900(3) 0.0298(16) Uani 1 1 d . . .
H14A H -0.1295 -0.1815 0.1058 0.045 Uiso 1 1 calc R . .
H14B H -0.0367 -0.1269 0.0728 0.045 Uiso 1 1 calc R . .
H14C H -0.1686 -0.0711 0.0615 0.045 Uiso 1 1 calc R . .
C15 C -0.1354(5) -0.0841(5) 0.3097(3) 0.0228(13) Uani 1 1 d . . .
H15A H -0.1709 -0.1393 0.3096 0.027 Uiso 1 1 calc R . .
H15B H -0.1901 -0.0156 0.2948 0.027 Uiso 1 1 calc R . .
C16 C -0.1036(6) -0.0928(5) 0.3682(3) 0.0256(14) Uani 1 1 d . . .
H16A H -0.0858 -0.0286 0.3697 0.031 Uiso 1 1 calc R . .
H16B H -0.1683 -0.1007 0.3942 0.031 Uiso 1 1 calc R . .
C17 C -0.0370(7) -0.2764(5) 0.4197(3) 0.0314(16) Uani 1 1 d . . .
H17A H 0.0294 -0.3374 0.4268 0.047 Uiso 1 1 calc R . .
H17B H -0.0931 -0.2896 0.3993 0.047 Uiso 1 1 calc R . .
H17C H -0.0704 -0.2627 0.4553 0.047 Uiso 1 1 calc R . .
C18 C 0.0726(7) -0.1574(6) 0.4187(3) 0.0346(17) Uani 1 1 d . . .
H18A H 0.0300 -0.1346 0.4506 0.052 Uiso 1 1 calc R . .
H18B H 0.1008 -0.1009 0.3949 0.052 Uiso 1 1 calc R . .
H18C H 0.1368 -0.2183 0.4321 0.052 Uiso 1 1 calc R . .
C19 C 0.2299(5) 0.1175(5) 0.3778(3) 0.0197(13) Uani 1 1 d . . .
C20 C 0.2964(6) 0.0315(5) 0.4231(3) 0.0312(16) Uani 1 1 d . . .
H20A H 0.3040 -0.0357 0.4152 0.047 Uiso 1 1 calc R . .
H20B H 0.2567 0.0337 0.4591 0.047 Uiso 1 1 calc R . .
H20C H 0.3718 0.0403 0.4246 0.047 Uiso 1 1 calc R . .
C21 C 0.0873(5) 0.2698(5) 0.0642(3) 0.0195(13) Uani 1 1 d . . .
C22 C 0.1716(6) 0.2310(6) 0.0215(3) 0.0304(16) Uani 1 1 d . . .
H22A H 0.1617 0.1660 0.0170 0.046 Uiso 1 1 calc R . .
H22B H 0.2486 0.2183 0.0339 0.046 Uiso 1 1 calc R . .
H22C H 0.1593 0.2833 -0.0144 0.046 Uiso 1 1 calc R . .
C23 C -0.3712(5) 0.1499(5) 0.2914(3) 0.0191(13) Uani 1 1 d . . .
C24 C -0.4436(5) 0.0804(5) 0.2889(3) 0.0248(14) Uani 1 1 d . . .
H24A H -0.4045 0.0081 0.3071 0.037 Uiso 1 1 calc R . .
H24B H -0.4570 0.0857 0.2498 0.037 Uiso 1 1 calc R . .
H24C H -0.5163 0.1022 0.3082 0.037 Uiso 1 1 calc R . .
C25 C 0.3075(5) 0.3331(5) 0.1757(3) 0.0203(13) Uani 1 1 d . . .
H25A H 0.2607 0.4003 0.1534 0.024 Uiso 1 1 calc R . .
H25B H 0.3577 0.2957 0.1497 0.024 Uiso 1 1 calc R . .
C26 C 0.3779(5) 0.3519(5) 0.2166(3) 0.0214(13) Uani 1 1 d . . .
H26A H 0.4360 0.2864 0.2328 0.026 Uiso 1 1 calc R . .
H26B H 0.4174 0.4042 0.1968 0.026 Uiso 1 1 calc R . .
C27 C 0.3707(5) 0.3743(5) 0.3118(3) 0.0241(14) Uani 1 1 d . . .
H27A H 0.4254 0.4154 0.3018 0.036 Uiso 1 1 calc R . .
H27B H 0.4114 0.3004 0.3247 0.036 Uiso 1 1 calc R . .
H27C H 0.3199 0.3968 0.3417 0.036 Uiso 1 1 calc R . .
C28 C 0.2413(6) 0.5009(5) 0.2435(3) 0.0258(14) Uani 1 1 d . . .
H28A H 0.1897 0.5224 0.2733 0.039 Uiso 1 1 calc R . .
H28B H 0.1975 0.5111 0.2105 0.039 Uiso 1 1 calc R . .
H28C H 0.2951 0.5428 0.2338 0.039 Uiso 1 1 calc R . .
C29 C -0.3518(5) 0.3281(5) 0.1151(3) 0.0233(14) Uani 1 1 d . . .
H29A H -0.4008 0.3760 0.1365 0.028 Uiso 1 1 calc R . .
H29B H -0.3878 0.2727 0.1159 0.028 Uiso 1 1 calc R . .
C30 C -0.3370(6) 0.3868(5) 0.0555(3) 0.0268(15) Uani 1 1 d . . .
H30A H -0.3001 0.3369 0.0327 0.032 Uiso 1 1 calc R . .
H30B H -0.4121 0.4277 0.0396 0.032 Uiso 1 1 calc R . .
C31 C -0.2225(6) 0.4910(6) -0.0031(3) 0.0306(16) Uani 1 1 d . . .
H31A H -0.2855 0.5348 -0.0276 0.046 Uiso 1 1 calc R . .
H31B H -0.1836 0.4296 -0.0171 0.046 Uiso 1 1 calc R . .
H31C H -0.1690 0.5307 -0.0026 0.046 Uiso 1 1 calc R . .
C32 C -0.3322(6) 0.5498(5) 0.0735(3) 0.0304(16) Uani 1 1 d . . .
H32D H -0.2835 0.5945 0.0731 0.046 Uiso 1 1 calc R . .
H32E H -0.3601 0.5271 0.1117 0.046 Uiso 1 1 calc R . .
H32C H -0.3966 0.5888 0.0490 0.046 Uiso 1 1 calc R . .
C33 C -0.1279(5) 0.1547(5) 0.4460(3) 0.0208(13) Uani 1 1 d . . .
H33A H -0.0942 0.2072 0.4522 0.025 Uiso 1 1 calc R . .
H33B H -0.0858 0.0853 0.4681 0.025 Uiso 1 1 calc R . .
C34 C -0.2520(6) 0.1791(5) 0.4635(3) 0.0224(13) Uani 1 1 d . . .
H34A H -0.2815 0.1201 0.4635 0.027 Uiso 1 1 calc R . .
H34B H -0.2603 0.1888 0.5020 0.027 Uiso 1 1 calc R . .
C35 C -0.2984(6) 0.3686(5) 0.4349(3) 0.0254(14) Uani 1 1 d . . .
H35A H -0.3424 0.4310 0.4087 0.038 Uiso 1 1 calc R . .
H35B H -0.2176 0.3642 0.4296 0.038 Uiso 1 1 calc R . .
H35C H -0.3219 0.3725 0.4733 0.038 Uiso 1 1 calc R . .
C36 C -0.4407(5) 0.2836(5) 0.4318(3) 0.0250(14) Uani 1 1 d . . .
H36A H -0.4654 0.2896 0.4697 0.038 Uiso 1 1 calc R . .
H36B H -0.4544 0.2213 0.4257 0.038 Uiso 1 1 calc R . .
H36C H -0.4834 0.3453 0.4047 0.038 Uiso 1 1 calc R . .
C37 C 0.0267(5) 0.3777(4) 0.3637(3) 0.0182(12) Uani 1 1 d . . .
C38 C -0.0098(6) 0.4503(5) 0.4021(3) 0.0253(14) Uani 1 1 d . . .
H38A H 0.0269 0.5064 0.3899 0.038 Uiso 1 1 calc R . .
H38B H 0.0124 0.4114 0.4404 0.038 Uiso 1 1 calc R . .
H38C H -0.0923 0.4801 0.4009 0.038 Uiso 1 1 calc R . .
C39 C -0.0007(5) 0.4991(5) 0.1248(3) 0.0193(13) Uani 1 1 d . . .
C40 C 0.0214(6) 0.6042(5) 0.1102(3) 0.0260(14) Uani 1 1 d . . .
H40A H -0.0233 0.6456 0.1353 0.039 Uiso 1 1 calc R . .
H40B H -0.0002 0.6402 0.0715 0.039 Uiso 1 1 calc R . .
H40C H 0.1022 0.5952 0.1144 0.039 Uiso 1 1 calc R . .
C41 C -0.3516(5) 0.4375(5) 0.2572(3) 0.0192(13) Uani 1 1 d . . .
C42 C -0.4182(6) 0.5511(5) 0.2387(3) 0.0243(14) Uani 1 1 d . . .
H42A H -0.4410 0.5796 0.2715 0.036 Uiso 1 1 calc R . .
H42B H -0.4858 0.5571 0.2190 0.036 Uiso 1 1 calc R . .
H42C H -0.3707 0.5900 0.2136 0.036 Uiso 1 1 calc R . .
C43 C 0.3428(8) 0.2820(8) 0.5803(4) 0.048(2) Uani 1 1 d . . .
C44 C 0.3733(8) 0.1864(7) 0.5685(4) 0.048(2) Uani 1 1 d . . .
H44 H 0.4108 0.1267 0.5960 0.058 Uiso 1 1 calc R . .
C45 C 0.3512(8) 0.1751(9) 0.5183(4) 0.054(2) Uani 1 1 d . . .
H45 H 0.3729 0.1075 0.5118 0.065 Uiso 1 1 calc R . .
C46 C 0.2999(8) 0.2562(9) 0.4780(4) 0.052(2) Uani 1 1 d . . .
H46 H 0.2856 0.2458 0.4433 0.063 Uiso 1 1 calc R . .
C47 C 0.2677(7) 0.3541(8) 0.4863(5) 0.056(3) Uani 1 1 d . . .
H47 H 0.2308 0.4122 0.4578 0.067 Uiso 1 1 calc R . .
C48 C 0.2903(7) 0.3672(7) 0.5380(5) 0.055(3) Uani 1 1 d . . .
H48 H 0.2695 0.4351 0.5441 0.067 Uiso 1 1 calc R . .
C49 C 0.3605(11) 0.2959(12) 0.6366(5) 0.087(4) Uani 1 1 d . . .
H49A H 0.4263 0.2407 0.6542 0.130 Uiso 1 1 calc R . .
H49B H 0.2929 0.2921 0.6603 0.130 Uiso 1 1 calc R . .
H49C H 0.3738 0.3638 0.6321 0.130 Uiso 1 1 calc R . .
N1 N 0.3708(4) -0.0916(4) 0.2023(3) 0.0238(12) Uani 1 1 d . . .
N2 N -0.1182(5) -0.0614(4) 0.1347(2) 0.0233(12) Uani 1 1 d . . .
N3 N -0.0023(5) -0.1852(4) 0.3860(2) 0.0216(11) Uani 1 1 d . . .
N4 N 0.3040(4) 0.3900(4) 0.2626(2) 0.0192(11) Uani 1 1 d . . .
N5 N -0.2664(5) 0.4579(4) 0.0536(2) 0.0227(12) Uani 1 1 d . . .
N6 N -0.3184(4) 0.2753(4) 0.4246(2) 0.0191(11) Uani 1 1 d . . .
O1 O -0.0774(4) -0.2646(3) 0.2097(2) 0.0249(10) Uani 1 1 d . . .
O2 O -0.0435(4) -0.3261(4) 0.3015(2) 0.0261(10) Uani 1 1 d . . .
O3 O 0.2006(4) -0.3285(4) 0.3569(2) 0.0259(10) Uani 1 1 d . . .
O4 O 0.3450(4) -0.3059(3) 0.2977(2) 0.0243(10) Uani 1 1 d . . .
O5 O 0.3250(4) -0.2568(4) 0.1667(2) 0.0259(10) Uani 1 1 d . . .
O6 O 0.1701(4) -0.2373(4) 0.1205(2) 0.0261(10) Uani 1 1 d . . .
O7 O 0.1306(3) -0.2404(3) 0.24069(17) 0.0162(8) Uani 1 1 d . . .
O8 O 0.1841(3) -0.0862(3) 0.27007(19) 0.0188(9) Uani 1 1 d . . .
O9 O 0.0694(4) -0.0434(3) 0.17615(18) 0.0185(9) Uani 1 1 d . . .
O10 O -0.0340(3) -0.0952(3) 0.27607(18) 0.0179(9) Uani 1 1 d . . .
O11 O 0.0321(3) 0.0684(3) 0.30803(18) 0.0170(9) Uani 1 1 d . . .
O12 O 0.1077(3) 0.1269(3) 0.20017(17) 0.0150(8) Uani 1 1 d . . .
O13 O -0.1095(3) 0.1099(3) 0.22106(18) 0.0162(8) Uani 1 1 d . . .
O14 O 0.1214(4) 0.1348(3) 0.38261(18) 0.0184(9) Uani 1 1 d . . .
O15 O 0.2807(4) 0.1657(3) 0.33969(19) 0.0226(10) Uani 1 1 d . . .
O16 O 0.1297(4) 0.2782(3) 0.10736(18) 0.0198(9) Uani 1 1 d . . .
O17 O -0.0157(4) 0.2907(3) 0.05565(19) 0.0226(10) Uani 1 1 d . . .
O18 O -0.3333(4) 0.1944(3) 0.24484(19) 0.0201(9) Uani 1 1 d . . .
O19 O -0.3529(4) 0.1582(3) 0.33785(19) 0.0225(10) Uani 1 1 d . . .
O20 O 0.2374(3) 0.2732(3) 0.20649(18) 0.0167(8) Uani 1 1 d . . .
O21 O -0.2431(3) 0.2839(3) 0.13874(18) 0.0180(9) Uani 1 1 d . . .
O22 O -0.1214(4) 0.1563(3) 0.38911(17) 0.0175(9) Uani 1 1 d . . .
O23 O -0.0384(4) 0.3242(3) 0.36087(18) 0.0191(9) Uani 1 1 d . . .
O24 O 0.1200(4) 0.3754(3) 0.33892(19) 0.0206(9) Uani 1 1 d . . .
O25 O 0.0552(4) 0.4307(3) 0.16336(19) 0.0198(9) Uani 1 1 d . . .
O26 O -0.0758(4) 0.4899(3) 0.09635(19) 0.0211(9) Uani 1 1 d . . .
O27 O -0.3048(4) 0.3933(3) 0.21912(18) 0.0196(9) Uani 1 1 d . . .
O28 O -0.3518(3) 0.3955(3) 0.30877(18) 0.0199(9) Uani 1 1 d . . .
O29 O 0.0642(3) 0.2608(3) 0.26732(17) 0.0157(8) Uani 1 1 d . . .
O30 O -0.0735(3) 0.2988(3) 0.18049(17) 0.0156(8) Uani 1 1 d . . .
O31 O -0.1478(3) 0.2437(3) 0.28779(17) 0.0147(8) Uani 1 1 d . . .
Ti1 Ti 0.03724(9) 0.02931(8) 0.24107(5) 0.0152(2) Uani 1 1 d . . .
Ti2 Ti 0.08124(9) 0.26612(8) 0.18956(5) 0.0145(2) Uani 1 1 d . . .
Ti3 Ti -0.19136(9) 0.24112(8) 0.21885(5) 0.0146(2) Uani 1 1 d . . .
Ti4 Ti -0.00824(9) 0.18961(8) 0.32729(5) 0.0145(2) Uani 1 1 d . . .
Cu1 Cu 0.25340(6) -0.17344(6) 0.21849(3) 0.01722(16) Uani 1 1 d . . .
Cu2 Cu 0.07834(6) -0.21943(6) 0.31517(3) 0.01780(16) Uani 1 1 d . . .
Cu3 Cu -0.00195(6) -0.15632(6) 0.19380(3) 0.01813(17) Uani 1 1 d . . .
Cu4 Cu 0.18980(6) 0.30743(5) 0.27898(3) 0.01586(16) Uani 1 1 d . . .
Cu5 Cu -0.25420(6) 0.25979(6) 0.34837(3) 0.01601(16) Uani 1 1 d . . .
Cu6 Cu -0.14371(6) 0.37424(6) 0.11002(3) 0.01750(16) Uani 1 1 d . . .
C50 C 0.4997(15) 1.0445(11) -0.0029(8) 0.075(2) Uani 0.50 1 d PGU A -1
C51 C 0.4105(13) 1.0206(12) -0.0215(7) 0.075(2) Uani 0.50 1 d PGD A -1
H51 H 0.3549 1.0736 -0.0449 0.090 Uiso 0.50 1 calc PR A -1
C52 C 0.4025(13) 0.9190(13) -0.0059(7) 0.075(2) Uani 0.50 1 d PG A -1
H52 H 0.3416 0.9026 -0.0186 0.090 Uiso 0.50 1 calc PR A -1
C53 C 0.4838(14) 0.8414(11) 0.0284(8) 0.075(2) Uani 0.50 1 d PG A -1
H53 H 0.4784 0.7720 0.0391 0.090 Uiso 0.50 1 calc PR A -1
C54 C 0.5730(13) 0.8653(12) 0.0470(7) 0.075(2) Uani 0.50 1 d PG A -1
H54 H 0.6285 0.8123 0.0704 0.090 Uiso 0.50 1 calc PR A -1
C55 C 0.5809(13) 0.9669(12) 0.0313(8) 0.075(2) Uani 0.50 1 d PGD A -1
H55 H 0.6419 0.9832 0.0441 0.090 Uiso 0.50 1 calc PR A -1
C56 C 0.505(2) 1.156(2) -0.0173(12) 0.075(2) Uani 0.50 1 d PD A -1
H56A H 0.5817 1.1588 -0.0299 0.113 Uiso 0.50 1 calc PR A -1
H56B H 0.4842 1.1839 0.0158 0.113 Uiso 0.50 1 calc PR A -1
H56C H 0.4514 1.1981 -0.0472 0.113 Uiso 0.50 1 calc PR A -1
O32 O 0.1462(5) -0.2122(5) 0.0060(2) 0.0392(13) Uani 1 1 d D . .
H32A H 0.146(8) -0.224(8) 0.0439(10) 0.059 Uiso 1 1 d D . .
H32B H 0.085(5) -0.230(8) -0.002(4) 0.059 Uiso 1 1 d D . .

loop_
_atom_site_aniso_label
_atom_site_aniso_U_11
_atom_site_aniso_U_22
_atom_site_aniso_U_33
_atom_site_aniso_U_23
_atom_site_aniso_U_13
_atom_site_aniso_U_12
C1 0.016(3) 0.018(3) 0.041(4) -0.016(3) 0.002(3) -0.005(2)
C2 0.036(4) 0.030(4) 0.048(5) -0.008(3) -0.006(3) -0.022(3)
C3 0.020(3) 0.018(3) 0.032(4) -0.012(3) -0.006(3) -0.004(3)
C4 0.024(4) 0.032(4) 0.043(4) -0.007(3) -0.006(3) 0.000(3)
C5 0.037(4) 0.020(3) 0.022(3) -0.008(3) 0.003(3) -0.013(3)
C6 0.026(4) 0.031(4) 0.043(4) -0.024(3) 0.000(3) -0.003(3)
C7 0.019(3) 0.019(3) 0.048(4) -0.020(3) -0.011(3) -0.001(3)
C8 0.018(3) 0.019(3) 0.058(5) -0.024(3) -0.002(3) -0.004(3)
C9 0.007(3) 0.024(3) 0.065(5) -0.023(3) -0.002(3) -0.005(3)
C10 0.029(4) 0.033(4) 0.050(5) -0.003(4) 0.002(3) -0.011(3)
C11 0.039(4) 0.016(3) 0.026(3) -0.011(3) -0.003(3) -0.007(3)
C12 0.034(4) 0.013(3) 0.031(4) -0.010(3) -0.007(3) -0.008(3)
C13 0.021(4) 0.033(4) 0.053(5) -0.021(4) -0.012(3) 0.000(3)
C14 0.034(4) 0.019(3) 0.040(4) -0.019(3) -0.016(3) 0.003(3)
C15 0.017(3) 0.016(3) 0.035(4) -0.008(3) 0.001(3) -0.003(2)
C16 0.027(4) 0.018(3) 0.034(4) -0.012(3) 0.002(3) -0.007(3)
C17 0.040(4) 0.024(4) 0.031(4) -0.009(3) 0.009(3) -0.012(3)
C18 0.042(4) 0.040(4) 0.033(4) -0.017(3) -0.009(3) -0.018(4)
C19 0.023(3) 0.013(3) 0.029(3) -0.013(3) -0.006(3) -0.006(2)
C20 0.031(4) 0.024(4) 0.039(4) -0.005(3) -0.011(3) -0.007(3)
C21 0.022(3) 0.012(3) 0.025(3) -0.006(2) -0.001(3) -0.004(2)
C22 0.023(4) 0.038(4) 0.031(4) -0.017(3) 0.000(3) -0.002(3)
C23 0.008(3) 0.016(3) 0.035(4) -0.012(3) 0.001(2) -0.001(2)
C24 0.018(3) 0.020(3) 0.043(4) -0.015(3) 0.002(3) -0.008(3)
C25 0.015(3) 0.018(3) 0.032(4) -0.010(3) 0.004(2) -0.006(2)
C26 0.013(3) 0.021(3) 0.035(4) -0.014(3) 0.005(3) -0.008(2)
C27 0.019(3) 0.027(3) 0.035(4) -0.014(3) -0.003(3) -0.013(3)
C28 0.023(3) 0.018(3) 0.038(4) -0.011(3) -0.002(3) -0.002(3)
C29 0.014(3) 0.026(3) 0.032(4) -0.011(3) -0.007(3) -0.004(3)
C30 0.020(3) 0.028(4) 0.032(4) -0.007(3) -0.009(3) -0.004(3)
C31 0.030(4) 0.030(4) 0.028(4) -0.007(3) -0.006(3) -0.001(3)
C32 0.029(4) 0.022(3) 0.036(4) -0.007(3) -0.005(3) 0.000(3)
C33 0.021(3) 0.015(3) 0.026(3) -0.004(2) -0.005(3) -0.004(2)
C34 0.028(3) 0.021(3) 0.021(3) -0.006(3) -0.002(3) -0.008(3)
C35 0.023(3) 0.022(3) 0.034(4) -0.014(3) 0.002(3) -0.006(3)
C36 0.018(3) 0.030(4) 0.029(4) -0.014(3) 0.004(3) -0.006(3)
C37 0.019(3) 0.010(3) 0.028(3) -0.009(2) -0.004(2) -0.002(2)
C38 0.024(3) 0.021(3) 0.038(4) -0.022(3) 0.006(3) -0.006(3)
C39 0.018(3) 0.017(3) 0.027(3) -0.010(3) 0.003(2) -0.007(2)
C40 0.029(4) 0.015(3) 0.035(4) -0.008(3) 0.000(3) -0.007(3)
C41 0.011(3) 0.020(3) 0.029(3) -0.010(3) 0.000(2) -0.005(2)
C42 0.019(3) 0.023(3) 0.031(4) -0.009(3) -0.004(3) -0.002(3)
C43 0.038(5) 0.068(6) 0.058(6) -0.035(5) 0.011(4) -0.032(5)
C44 0.040(5) 0.048(5) 0.061(6) -0.016(4) 0.005(4) -0.018(4)
C45 0.051(6) 0.064(6) 0.062(6) -0.030(5) 0.012(5) -0.027(5)
C46 0.043(5) 0.079(7) 0.054(6) -0.029(5) 0.012(4) -0.039(5)
C47 0.027(4) 0.065(6) 0.073(7) -0.001(5) 0.001(4) -0.025(4)
C48 0.032(5) 0.039(5) 0.108(9) -0.038(5) 0.025(5) -0.019(4)
C49 0.089(9) 0.149(13) 0.070(8) -0.058(8) 0.020(7) -0.083(10)
N1 0.017(3) 0.015(3) 0.042(3) -0.012(2) 0.001(2) -0.005(2)
N2 0.032(3) 0.019(3) 0.027(3) -0.013(2) -0.005(2) -0.012(2)
N3 0.025(3) 0.019(3) 0.025(3) -0.010(2) -0.002(2) -0.008(2)
N4 0.015(3) 0.015(2) 0.033(3) -0.011(2) -0.003(2) -0.006(2)
N5 0.018(3) 0.017(3) 0.030(3) -0.007(2) -0.006(2) 0.000(2)
N6 0.018(3) 0.018(3) 0.023(3) -0.008(2) 0.001(2) -0.004(2)
O1 0.025(2) 0.019(2) 0.037(3) -0.010(2) -0.006(2) -0.0115(19)
O2 0.026(3) 0.023(2) 0.032(3) -0.010(2) -0.002(2) -0.009(2)
O3 0.020(2) 0.024(2) 0.033(3) -0.007(2) -0.0036(19) -0.0042(19)
O4 0.021(2) 0.016(2) 0.036(3) -0.011(2) 0.000(2) -0.0020(18)
O5 0.018(2) 0.029(3) 0.037(3) -0.019(2) -0.0003(19) -0.0063(19)
O6 0.023(2) 0.023(2) 0.034(3) -0.015(2) -0.007(2) -0.0012(19)
O7 0.014(2) 0.013(2) 0.024(2) -0.0104(17) 0.0007(16) -0.0038(16)
O8 0.014(2) 0.012(2) 0.034(2) -0.0126(18) -0.0072(18) -0.0005(16)
O9 0.019(2) 0.016(2) 0.025(2) -0.0114(18) -0.0002(17) -0.0064(17)
O10 0.014(2) 0.013(2) 0.028(2) -0.0084(17) -0.0005(17) -0.0031(16)
O11 0.016(2) 0.012(2) 0.024(2) -0.0081(17) -0.0003(17) -0.0027(16)
O12 0.0109(19) 0.014(2) 0.025(2) -0.0115(17) 0.0006(16) -0.0045(16)
O13 0.013(2) 0.0122(19) 0.027(2) -0.0092(17) -0.0037(17) -0.0047(16)
O14 0.017(2) 0.014(2) 0.027(2) -0.0086(17) -0.0044(17) -0.0035(17)
O15 0.016(2) 0.019(2) 0.033(3) -0.0105(19) -0.0017(19) -0.0015(18)
O16 0.018(2) 0.017(2) 0.028(2) -0.0102(18) 0.0005(18) -0.0060(17)
O17 0.019(2) 0.021(2) 0.030(2) -0.0147(19) -0.0007(18) -0.0027(18)
O18 0.014(2) 0.021(2) 0.029(2) -0.0092(19) -0.0021(17) -0.0065(17)
O19 0.019(2) 0.021(2) 0.032(3) -0.0114(19) 0.0001(19) -0.0073(18)
O20 0.014(2) 0.0108(19) 0.027(2) -0.0093(17) -0.0002(17) -0.0027(16)
O21 0.010(2) 0.018(2) 0.028(2) -0.0096(18) -0.0037(17) -0.0016(16)
O22 0.017(2) 0.016(2) 0.022(2) -0.0065(17) -0.0009(17) -0.0057(17)
O23 0.019(2) 0.015(2) 0.029(2) -0.0138(18) 0.0004(18) -0.0073(17)
O24 0.021(2) 0.017(2) 0.030(2) -0.0141(18) 0.0014(18) -0.0085(18)
O25 0.019(2) 0.013(2) 0.030(2) -0.0080(18) -0.0017(18) -0.0055(17)
O26 0.020(2) 0.014(2) 0.029(2) -0.0049(18) -0.0040(18) -0.0033(17)
O27 0.018(2) 0.015(2) 0.027(2) -0.0097(18) -0.0023(18) -0.0018(17)
O28 0.013(2) 0.017(2) 0.027(2) -0.0083(18) -0.0007(17) 0.0012(17)
O29 0.012(2) 0.0110(19) 0.026(2) -0.0086(17) -0.0009(16) -0.0021(16)
O30 0.015(2) 0.013(2) 0.021(2) -0.0075(17) -0.0033(16) -0.0033(16)
O31 0.013(2) 0.0131(19) 0.020(2) -0.0083(16) 0.0000(16) -0.0033(16)
Ti1 0.0124(5) 0.0099(5) 0.0260(6) -0.0100(4) -0.0019(4) -0.0019(4)
Ti2 0.0123(5) 0.0104(5) 0.0231(6) -0.0084(4) -0.0012(4) -0.0027(4)
Ti3 0.0114(5) 0.0120(5) 0.0227(6) -0.0091(4) -0.0022(4) -0.0020(4)
Ti4 0.0130(5) 0.0110(5) 0.0226(5) -0.0087(4) -0.0017(4) -0.0036(4)
Cu1 0.0130(3) 0.0138(3) 0.0291(4) -0.0126(3) -0.0003(3) -0.0036(3)
Cu2 0.0143(4) 0.0149(4) 0.0249(4) -0.0083(3) -0.0017(3) -0.0019(3)
Cu3 0.0179(4) 0.0119(3) 0.0284(4) -0.0090(3) -0.0058(3) -0.0046(3)
Cu4 0.0124(3) 0.0130(3) 0.0264(4) -0.0102(3) -0.0014(3) -0.0048(3)
Cu5 0.0127(3) 0.0141(3) 0.0231(4) -0.0090(3) -0.0004(3) -0.0026(3)
Cu6 0.0150(4) 0.0143(4) 0.0239(4) -0.0073(3) -0.0031(3) -0.0020(3)
C50 0.067(5) 0.074(5) 0.087(7) -0.036(5) 0.015(4) -0.012(4)
C51 0.067(5) 0.074(5) 0.087(7) -0.036(5) 0.015(4) -0.012(4)
C52 0.067(5) 0.074(5) 0.087(7) -0.036(5) 0.015(4) -0.012(4)
C53 0.067(5) 0.074(5) 0.087(7) -0.036(5) 0.015(4) -0.012(4)
C54 0.067(5) 0.074(5) 0.087(7) -0.036(5) 0.015(4) -0.012(4)
C55 0.067(5) 0.074(5) 0.087(7) -0.036(5) 0.015(4) -0.012(4)
C56 0.067(5) 0.074(5) 0.087(7) -0.036(5) 0.015(4) -0.012(4)
O32 0.038(3) 0.041(3) 0.041(3) -0.012(3) -0.007(3) -0.011(3)

loop_
_atom_type_symbol
_atom_type_description
_atom_type_scat_dispersion_real
_atom_type_scat_dispersion_imag
_atom_type_scat_source
C C 0.0033 0.0016 'International Tables Vol C Tables 4.2.6.8 and 6.1.1.4'
H H 0.0000 0.0000 'International Tables Vol C Tables 4.2.6.8 and 6.1.1.4'
N N 0.0061 0.0033 'International Tables Vol C Tables 4.2.6.8 and 6.1.1.4'
O O 0.0106 0.0060 'International Tables Vol C Tables 4.2.6.8 and 6.1.1.4'
Ti Ti 0.2776 0.4457 'International Tables Vol C Tables 4.2.6.8 and 6.1.1.4'
Cu Cu 0.3201 1.2651 'International Tables Vol C Tables 4.2.6.8 and 6.1.1.4'

loop_
_geom_angle_atom_site_label_1
_geom_angle_atom_site_label_2
_geom_angle_atom_site_label_3
_geom_angle
_geom_angle_site_symmetry_1
_geom_angle_site_symmetry_3
_geom_angle_publ_flag
O2 C1 O1 127.6(6) . . ?
O2 C1 C2 118.5(6) . . ?
O1 C1 C2 113.9(6) . . ?
C1 C2 H2A 109.5 . . ?
C1 C2 H2B 109.5 . . ?
H2A C2 H2B 109.5 . . ?
C1 C2 H2C 109.5 . . ?
H2A C2 H2C 109.5 . . ?
H2B C2 H2C 109.5 . . ?
O4 C3 O3 126.3(6) . . ?
O4 C3 C4 119.3(6) . . ?
O3 C3 C4 114.4(6) . . ?
C3 C4 H4A 109.5 . . ?
C3 C4 H4B 109.5 . . ?
H4A C4 H4B 109.5 . . ?
C3 C4 H4C 109.5 . . ?
H4A C4 H4C 109.5 . . ?
H4B C4 H4C 109.5 . . ?
O6 C5 O5 126.9(6) . . ?
O6 C5 C6 118.4(6) . . ?
O5 C5 C6 114.6(6) . . ?
C5 C6 H6A 109.5 . . ?
C5 C6 H6B 109.5 . . ?
H6A C6 H6B 109.5 . . ?
C5 C6 H6C 109.5 . . ?
H6A C6 H6C 109.5 . . ?
H6B C6 H6C 109.5 . . ?
O8 C7 C8 108.7(6) . . ?
O8 C7 H7A 110.0 . . ?
C8 C7 H7A 110.0 . . ?
O8 C7 H7B 110.0 . . ?
C8 C7 H7B 110.0 . . ?
H7A C7 H7B 108.3 . . ?
C7 C8 N1 110.1(5) . . ?
C7 C8 H8A 109.6 . . ?
N1 C8 H8A 109.6 . . ?
C7 C8 H8B 109.6 . . ?
N1 C8 H8B 109.6 . . ?
H8A C8 H8B 108.2 . . ?
N1 C9 H9A 109.5 . . ?
N1 C9 H9B 109.5 . . ?
H9A C9 H9B 109.5 . . ?
N1 C9 H9C 109.5 . . ?
H9A C9 H9C 109.5 . . ?
H9B C9 H9C 109.5 . . ?
N1 C10 H10A 109.5 . . ?
N1 C10 H10B 109.5 . . ?
H10A C10 H10B 109.5 . . ?
N1 C10 H10C 109.5 . . ?
H10A C10 H10C 109.5 . . ?
H10B C10 H10C 109.5 . . ?
O9 C11 C12 109.0(6) . . ?
O9 C11 H11A 109.9 . . ?
C12 C11 H11A 109.9 . . ?
O9 C11 H11B 109.9 . . ?
C12 C11 H11B 109.9 . . ?
H11A C11 H11B 108.3 . . ?
N2 C12 C11 110.0(5) . . ?
N2 C12 H12A 109.7 . . ?
C11 C12 H12A 109.7 . . ?
N2 C12 H12B 109.7 . . ?
C11 C12 H12B 109.7 . . ?
H12A C12 H12B 108.2 . . ?
N2 C13 H13A 109.5 . . ?
N2 C13 H13B 109.5 . . ?
H13A C13 H13B 109.5 . . ?
N2 C13 H13C 109.5 . . ?
H13A C13 H13C 109.5 . . ?
H13B C13 H13C 109.5 . . ?
N2 C14 H14A 109.5 . . ?
N2 C14 H14B 109.5 . . ?
H14A C14 H14B 109.5 . . ?
N2 C14 H14C 109.5 . . ?
H14A C14 H14C 109.5 . . ?
H14B C14 H14C 109.5 . . ?
O10 C15 C16 107.8(5) . . ?
O10 C15 H15A 110.2 . . ?
C16 C15 H15A 110.2 . . ?
O10 C15 H15B 110.2 . . ?
C16 C15 H15B 110.2 . . ?
H15A C15 H15B 108.5 . . ?
N3 C16 C15 110.0(5) . . ?
N3 C16 H16A 109.7 . . ?
C15 C16 H16A 109.7 . . ?
N3 C16 H16B 109.7 . . ?
C15 C16 H16B 109.7 . . ?
H16A C16 H16B 108.2 . . ?
N3 C17 H17A 109.5 . . ?
N3 C17 H17B 109.5 . . ?
H17A C17 H17B 109.5 . . ?
N3 C17 H17C 109.5 . . ?
H17A C17 H17C 109.5 . . ?
H17B C17 H17C 109.5 . . ?
N3 C18 H18A 109.5 . . ?
N3 C18 H18B 109.5 . . ?
H18A C18 H18B 109.5 . . ?
N3 C18 H18C 109.5 . . ?
H18A C18 H18C 109.5 . . ?
H18B C18 H18C 109.5 . . ?
O15 C19 O14 125.3(6) . . ?
O15 C19 C20 119.5(6) . . ?
O14 C19 C20 115.2(6) . . ?
C19 C20 H20A 109.5 . . ?
C19 C20 H20B 109.5 . . ?
H20A C20 H20B 109.5 . . ?
C19 C20 H20C 109.5 . . ?
H20A C20 H20C 109.5 . . ?
H20B C20 H20C 109.5 . . ?
O17 C21 O16 125.4(6) . . ?
O17 C21 C22 118.9(6) . . ?
O16 C21 C22 115.7(6) . . ?
C21 C22 H22A 109.5 . . ?
C21 C22 H22B 109.5 . . ?
H22A C22 H22B 109.5 . . ?
C21 C22 H22C 109.5 . . ?
H22A C22 H22C 109.5 . . ?
H22B C22 H22C 109.5 . . ?
O19 C23 O18 125.6(6) . . ?
O19 C23 C24 117.9(6) . . ?
O18 C23 C24 116.5(6) . . ?
C23 C24 H24A 109.5 . . ?
C23 C24 H24B 109.5 . . ?
H24A C24 H24B 109.5 . . ?
C23 C24 H24C 109.5 . . ?
H24A C24 H24C 109.5 . . ?
H24B C24 H24C 109.5 . . ?
O20 C25 C26 108.1(5) . . ?
O20 C25 H25A 110.1 . . ?
C26 C25 H25A 110.1 . . ?
O20 C25 H25B 110.1 . . ?
C26 C25 H25B 110.1 . . ?
H25A C25 H25B 108.4 . . ?
N4 C26 C25 110.5(5) . . ?
N4 C26 H26A 109.5 . . ?
C25 C26 H26A 109.5 . . ?
N4 C26 H26B 109.5 . . ?
C25 C26 H26B 109.5 . . ?
H26A C26 H26B 108.1 . . ?
N4 C27 H27A 109.5 . . ?
N4 C27 H27B 109.5 . . ?
H27A C27 H27B 109.5 . . ?
N4 C27 H27C 109.5 . . ?
H27A C27 H27C 109.5 . . ?
H27B C27 H27C 109.5 . . ?
N4 C28 H28A 109.5 . . ?
N4 C28 H28B 109.5 . . ?
H28A C28 H28B 109.5 . . ?
N4 C28 H28C 109.5 . . ?
H28A C28 H28C 109.5 . . ?
H28B C28 H28C 109.5 . . ?
O21 C29 C30 107.6(5) . . ?
O21 C29 H29A 110.2 . . ?
C30 C29 H29A 110.2 . . ?
O21 C29 H29B 110.2 . . ?
C30 C29 H29B 110.2 . . ?
H29A C29 H29B 108.5 . . ?
N5 C30 C29 110.2(5) . . ?
N5 C30 H30A 109.6 . . ?
C29 C30 H30A 109.6 . . ?
N5 C30 H30B 109.6 . . ?
C29 C30 H30B 109.6 . . ?
H30A C30 H30B 108.1 . . ?
N5 C31 H31A 109.5 . . ?
N5 C31 H31B 109.5 . . ?
H31A C31 H31B 109.5 . . ?
N5 C31 H31C 109.5 . . ?
H31A C31 H31C 109.5 . . ?
H31B C31 H31C 109.5 . . ?
N5 C32 H32D 109.5 . . ?
N5 C32 H32E 109.5 . . ?
H32D C32 H32E 109.5 . . ?
N5 C32 H32C 109.5 . . ?
H32D C32 H32C 109.5 . . ?
H32E C32 H32C 109.5 . . ?
O22 C33 C34 107.7(5) . . ?
O22 C33 H33A 110.2 . . ?
C34 C33 H33A 110.2 . . ?
O22 C33 H33B 110.2 . . ?
C34 C33 H33B 110.2 . . ?
H33A C33 H33B 108.5 . . ?
N6 C34 C33 110.2(5) . . ?
N6 C34 H34A 109.6 . . ?
C33 C34 H34A 109.6 . . ?
N6 C34 H34B 109.6 . . ?
C33 C34 H34B 109.6 . . ?
H34A C34 H34B 108.1 . . ?
N6 C35 H35A 109.5 . . ?
N6 C35 H35B 109.5 . . ?
H35A C35 H35B 109.5 . . ?
N6 C35 H35C 109.5 . . ?
H35A C35 H35C 109.5 . . ?
H35B C35 H35C 109.5 . . ?
N6 C36 H36A 109.5 . . ?
N6 C36 H36B 109.5 . . ?
H36A C36 H36B 109.5 . . ?
N6 C36 H36C 109.5 . . ?
H36A C36 H36C 109.5 . . ?
H36B C36 H36C 109.5 . . ?
O24 C37 O23 126.7(6) . . ?
O24 C37 C38 116.2(5) . . ?
O23 C37 C38 117.1(6) . . ?
C37 C38 H38A 109.5 . . ?
C37 C38 H38B 109.5 . . ?
H38A C38 H38B 109.5 . . ?
C37 C38 H38C 109.5 . . ?
H38A C38 H38C 109.5 . . ?
H38B C38 H38C 109.5 . . ?
O25 C39 O26 126.8(6) . . ?
O25 C39 C40 117.2(6) . . ?
O26 C39 C40 116.0(6) . . ?
C39 C40 H40A 109.5 . . ?
C39 C40 H40B 109.5 . . ?
H40A C40 H40B 109.5 . . ?
C39 C40 H40C 109.5 . . ?
H40A C40 H40C 109.5 . . ?
H40B C40 H40C 109.5 . . ?
O28 C41 O27 126.5(6) . . ?
O28 C41 C42 116.8(5) . . ?
O27 C41 C42 116.7(6) . . ?
C41 C42 H42A 109.5 . . ?
C41 C42 H42B 109.5 . . ?
H42A C42 H42B 109.5 . . ?
C41 C42 H42C 109.5 . . ?
H42A C42 H42C 109.5 . . ?
H42B C42 H42C 109.5 . . ?
C44 C43 C48 116.9(9) . . ?
C44 C43 C49 122.5(11) . . ?
C48 C43 C49 120.6(10) . . ?
C45 C44 C43 121.5(10) . . ?
C45 C44 H44 119.2 . . ?
C43 C44 H44 119.2 . . ?
C46 C45 C44 121.8(10) . . ?
C46 C45 H45 119.1 . . ?
C44 C45 H45 119.1 . . ?
C45 C46 C47 120.3(10) . . ?
C45 C46 H46 119.9 . . ?
C47 C46 H46 119.9 . . ?
C46 C47 C48 118.7(10) . . ?
C46 C47 H47 120.7 . . ?
C48 C47 H47 120.7 . . ?
C43 C48 C47 120.9(8) . . ?
C43 C48 H48 119.6 . . ?
C47 C48 H48 119.6 . . ?
C43 C49 H49A 109.5 . . ?
C43 C49 H49B 109.5 . . ?
H49A C49 H49B 109.5 . . ?
C43 C49 H49C 109.5 . . ?
H49A C49 H49C 109.5 . . ?
H49B C49 H49C 109.5 . . ?
C9 N1 C10 110.3(6) . . ?
C9 N1 C8 110.9(5) . . ?
C10 N1 C8 110.0(6) . . ?
C9 N1 Cu1 108.8(4) . . ?
C10 N1 Cu1 110.1(4) . . ?
C8 N1 Cu1 106.6(4) . . ?
C13 N2 C14 111.2(5) . . ?
C13 N2 C12 111.4(5) . . ?
C14 N2 C12 108.8(5) . . ?
C13 N2 Cu3 110.8(5) . . ?
C14 N2 Cu3 108.1(4) . . ?
C12 N2 Cu3 106.3(4) . . ?
C17 N3 C18 110.0(6) . . ?
C17 N3 C16 111.2(5) . . ?
C18 N3 C16 108.9(5) . . ?
C17 N3 Cu2 108.9(4) . . ?
C18 N3 Cu2 110.8(4) . . ?
C16 N3 Cu2 107.1(4) . . ?
C27 N4 C28 109.7(5) . . ?
C27 N4 C26 111.3(5) . . ?
C28 N4 C26 111.1(5) . . ?
C27 N4 Cu4 112.5(4) . . ?
C28 N4 Cu4 107.6(4) . . ?
C26 N4 Cu4 104.4(3) . . ?
C31 N5 C32 110.0(5) . . ?
C31 N5 C30 110.8(5) . . ?
C32 N5 C30 110.8(5) . . ?
C31 N5 Cu6 113.7(4) . . ?
C32 N5 Cu6 107.2(4) . . ?
C30 N5 Cu6 104.3(4) . . ?
C36 N6 C35 109.0(5) . . ?
C36 N6 C34 110.1(5) . . ?
C35 N6 C34 110.7(5) . . ?
C36 N6 Cu5 114.1(4) . . ?
C35 N6 Cu5 109.0(4) . . ?
C34 N6 Cu5 103.8(4) . . ?
C1 O1 Cu3 124.1(4) . . ?
C3 O3 Cu2 125.0(4) . . ?
C3 O4 Cu1 130.6(4) . . ?
C5 O5 Cu1 124.1(4) . . ?
Cu1 O7 Cu2 105.86(18) . . ?
Cu1 O7 Cu3 108.3(2) . . ?
Cu2 O7 Cu3 102.69(18) . . ?
C7 O8 Cu1 106.2(4) . . ?
C7 O8 Ti1 121.5(4) . . ?
Cu1 O8 Ti1 114.2(2) . . ?
C11 O9 Cu3 107.1(4) . . ?
C11 O9 Ti1 122.8(4) . . ?
Cu3 O9 Ti1 109.0(2) . . ?
C15 O10 Cu2 107.5(4) . . ?
C15 O10 Ti1 122.8(4) . . ?
Cu2 O10 Ti1 111.91(19) . . ?
C15 O10 Cu3 126.1(4) . . ?
Cu2 O10 Cu3 90.47(16) . . ?
Ti1 O10 Cu3 93.54(16) . . ?
Ti4 O11 Ti1 134.8(2) . . ?
Ti2 O12 Ti1 134.8(2) . . ?
Ti3 O13 Ti1 135.7(2) . . ?
C19 O14 Ti4 134.4(4) . . ?
C19 O15 Cu4 121.7(4) . . ?
C21 O16 Ti2 135.3(4) . . ?
C21 O17 Cu6 120.1(4) . . ?
C23 O18 Ti3 135.5(4) . . ?
C23 O19 Cu5 122.4(4) . . ?
C25 O20 Cu4 111.5(3) . . ?
C25 O20 Ti2 131.0(4) . . ?
Cu4 O20 Ti2 94.70(17) . . ?
C29 O21 Cu6 111.6(4) . . ?
C29 O21 Ti3 131.9(4) . . ?
Cu6 O21 Ti3 95.68(17) . . ?
C33 O22 Cu5 111.6(4) . . ?
C33 O22 Ti4 132.7(4) . . ?
Cu5 O22 Ti4 94.40(18) . . ?
C37 O23 Ti4 130.4(4) . . ?
C37 O24 Cu4 129.5(4) . . ?
C39 O25 Ti2 132.2(4) . . ?
C39 O26 Cu6 127.8(4) . . ?
C41 O27 Ti3 134.0(4) . . ?
C41 O28 Cu5 127.4(4) . . ?
Ti4 O29 Ti2 134.4(2) . . ?
Ti4 O29 Cu4 120.9(2) . . ?
Ti2 O29 Cu4 101.31(19) . . ?
Ti2 O30 Ti3 134.3(2) . . ?
Ti2 O30 Cu6 122.0(2) . . ?
Ti3 O30 Cu6 100.75(19) . . ?
Ti3 O31 Cu5 121.9(2) . . ?
Ti3 O31 Ti4 134.3(2) . . ?
Cu5 O31 Ti4 100.51(19) . . ?
O12 Ti1 O13 95.65(18) . . ?
O12 Ti1 O11 94.95(18) . . ?
O13 Ti1 O11 94.60(18) . . ?
O12 Ti1 O9 89.50(17) . . ?
O13 Ti1 O9 96.89(18) . . ?
O11 Ti1 O9 167.21(18) . . ?
O12 Ti1 O8 96.55(18) . . ?
O13 Ti1 O8 167.54(18) . . ?
O11 Ti1 O8 86.84(18) . . ?
O9 Ti1 O8 80.73(17) . . ?
O12 Ti1 O10 169.85(18) . . ?
O13 Ti1 O10 86.53(17) . . ?
O11 Ti1 O10 94.75(18) . . ?
O9 Ti1 O10 80.39(17) . . ?
O8 Ti1 O10 81.01(17) . . ?
O12 Ti1 Ti4 79.83(13) . . ?
O13 Ti1 Ti4 80.25(13) . . ?
O11 Ti1 Ti4 22.05(13) . . ?
O9 Ti1 Ti4 168.57(13) . . ?
O8 Ti1 Ti4 104.39(12) . . ?
O10 Ti1 Ti4 110.31(12) . . ?
O12 Ti1 Ti2 22.38(12) . . ?
O13 Ti1 Ti2 79.61(13) . . ?
O11 Ti1 Ti2 80.83(13) . . ?
O9 Ti1 Ti2 106.75(13) . . ?
O8 Ti1 Ti2 112.82(12) . . ?
O10 Ti1 Ti2 165.02(12) . . ?
Ti4 Ti1 Ti2 61.90(3) . . ?
O12 Ti1 Ti3 81.25(13) . . ?
O13 Ti1 Ti3 21.69(12) . . ?
O11 Ti1 Ti3 79.80(13) . . ?
O9 Ti1 Ti3 112.77(13) . . ?
O8 Ti1 Ti3 166.19(12) . . ?
O10 Ti1 Ti3 103.43(12) . . ?
Ti4 Ti1 Ti3 61.81(3) . . ?
Ti2 Ti1 Ti3 61.77(3) . . ?
O12 Ti2 O30 95.75(18) . . ?
O12 Ti2 O29 94.04(18) . . ?
O30 Ti2 O29 92.68(18) . . ?
O12 Ti2 O16 89.70(18) . . ?
O30 Ti2 O16 97.81(18) . . ?
O29 Ti2 O16 168.46(18) . . ?
O12 Ti2 O20 100.62(17) . . ?
O30 Ti2 O20 162.10(17) . . ?
O29 Ti2 O20 79.07(17) . . ?
O16 Ti2 O20 89.52(17) . . ?
O12 Ti2 O25 170.90(19) . . ?
O30 Ti2 O25 84.51(17) . . ?
O29 Ti2 O25 95.03(17) . . ?
O16 Ti2 O25 81.26(17) . . ?
O20 Ti2 O25 80.47(16) . . ?
O12 Ti2 Cu4 109.47(14) . . ?
O30 Ti2 Cu4 125.11(13) . . ?
O29 Ti2 Cu4 39.53(12) . . ?
O16 Ti2 Cu4 129.01(13) . . ?
O20 Ti2 Cu4 41.67(12) . . ?
O25 Ti2 Cu4 77.42(12) . . ?
O12 Ti2 Ti1 22.85(13) . . ?
O30 Ti2 Ti1 79.25(13) . . ?
O29 Ti2 Ti1 79.19(12) . . ?
O16 Ti2 Ti1 107.43(12) . . ?
O20 Ti2 Ti1 114.18(12) . . ?
O25 Ti2 Ti1 162.43(12) . . ?
Cu4 Ti2 Ti1 106.60(4) . . ?
O13 Ti3 O31 96.29(18) . . ?
O13 Ti3 O30 93.27(18) . . ?
O31 Ti3 O30 92.13(18) . . ?
O13 Ti3 O21 98.58(18) . . ?
O31 Ti3 O21 162.99(18) . . ?
O30 Ti3 O21 78.84(17) . . ?
O13 Ti3 O18 91.14(18) . . ?
O31 Ti3 O18 98.02(18) . . ?
O30 Ti3 O18 168.43(18) . . ?
O21 Ti3 O18 89.93(17) . . ?
O13 Ti3 O27 174.16(18) . . ?
O31 Ti3 O27 84.51(17) . . ?
O30 Ti3 O27 92.48(17) . . ?
O21 Ti3 O27 81.54(17) . . ?
O18 Ti3 O27 83.02(17) . . ?
O13 Ti3 Cu6 107.70(14) . . ?
O31 Ti3 Cu6 125.32(13) . . ?
O30 Ti3 Cu6 39.67(12) . . ?
O21 Ti3 Cu6 41.32(12) . . ?
O18 Ti3 Cu6 128.77(13) . . ?
O27 Ti3 Cu6 76.27(12) . . ?
O13 Ti3 Ti1 22.56(13) . . ?
O31 Ti3 Ti1 80.08(13) . . ?
O30 Ti3 Ti1 78.35(12) . . ?
O21 Ti3 Ti1 111.65(12) . . ?
O18 Ti3 Ti1 108.79(13) . . ?
O27 Ti3 Ti1 161.69(12) . . ?
Cu6 Ti3 Ti1 104.81(4) . . ?
O11 Ti4 O29 96.49(19) . . ?
O11 Ti4 O31 95.25(18) . . ?
O29 Ti4 O31 90.53(18) . . ?
O11 Ti4 O22 98.16(18) . . ?
O29 Ti4 O22 162.33(18) . . ?
O31 Ti4 O22 78.36(17) . . ?
O11 Ti4 O14 90.14(18) . . ?
O29 Ti4 O14 98.33(18) . . ?
O31 Ti4 O14 169.06(18) . . ?
O22 Ti4 O14 91.47(17) . . ?
O11 Ti4 O23 171.13(19) . . ?
O29 Ti4 O23 86.30(17) . . ?
O31 Ti4 O23 93.14(17) . . ?
O22 Ti4 O23 80.70(17) . . ?
O14 Ti4 O23 81.12(17) . . ?
O11 Ti4 Cu5 111.69(14) . . ?
O29 Ti4 Cu5 122.23(13) . . ?
O31 Ti4 Cu5 39.73(12) . . ?
O22 Ti4 Cu5 42.22(12) . . ?
O14 Ti4 Cu5 129.32(13) . . ?
O23 Ti4 Cu5 73.38(12) . . ?
O11 Ti4 Ti1 23.14(14) . . ?
O29 Ti4 Ti1 79.74(13) . . ?
O31 Ti4 Ti1 79.59(12) . . ?
O22 Ti4 Ti1 111.17(12) . . ?
O14 Ti4 Ti1 108.21(12) . . ?
O23 Ti4 Ti1 164.13(13) . . ?
Cu5 Ti4 Ti1 107.86(4) . . ?
O5 Cu1 O8 178.16(19) . . ?
O5 Cu1 O7 94.77(18) . . ?
O8 Cu1 O7 87.04(17) . . ?
O5 Cu1 N1 92.8(2) . . ?
O8 Cu1 N1 85.4(2) . . ?
O7 Cu1 N1 172.4(2) . . ?
O5 Cu1 O4 92.65(18) . . ?
O8 Cu1 O4 87.85(17) . . ?
O7 Cu1 O4 82.60(17) . . ?
N1 Cu1 O4 97.3(2) . . ?
O3 Cu2 O10 171.25(19) . . ?
O3 Cu2 O7 96.94(19) . . ?
O10 Cu2 O7 86.11(17) . . ?
O3 Cu2 N3 92.4(2) . . ?
O10 Cu2 N3 85.2(2) . . ?
O7 Cu2 N3 170.1(2) . . ?
O1 Cu3 O9 177.86(19) . . ?
O1 Cu3 O7 95.19(18) . . ?
O9 Cu3 O7 86.95(17) . . ?
O1 Cu3 N2 92.1(2) . . ?
O9 Cu3 N2 85.8(2) . . ?
O7 Cu3 N2 169.7(2) . . ?
O1 Cu3 O10 103.71(18) . . ?
O9 Cu3 O10 76.68(16) . . ?
O7 Cu3 O10 75.27(15) . . ?
N2 Cu3 O10 110.02(18) . . ?
O29 Cu4 O24 97.55(17) . . ?
O29 Cu4 O20 80.60(17) . . ?
O24 Cu4 O20 165.29(18) . . ?
O29 Cu4 N4 158.5(2) . . ?
O24 Cu4 N4 90.77(19) . . ?
O20 Cu4 N4 86.33(19) . . ?
O29 Cu4 O15 97.89(17) . . ?
O24 Cu4 O15 91.74(18) . . ?
O20 Cu4 O15 102.97(17) . . ?
N4 Cu4 O15 101.61(19) . . ?
O29 Cu4 Ti2 39.16(13) . . ?
O24 Cu4 Ti2 129.56(13) . . ?
O20 Cu4 Ti2 43.62(12) . . ?
N4 Cu4 Ti2 122.43(16) . . ?
O15 Cu4 Ti2 113.88(12) . . ?
O31 Cu5 O28 95.47(18) . . ?
O31 Cu5 O22 79.48(17) . . ?
O28 Cu5 O22 159.11(18) . . ?
O31 Cu5 N6 160.48(19) . . ?
O28 Cu5 N6 93.9(2) . . ?
O22 Cu5 N6 85.69(19) . . ?
O31 Cu5 O19 98.74(17) . . ?
O28 Cu5 O19 99.67(18) . . ?
O22 Cu5 O19 101.13(17) . . ?
N6 Cu5 O19 96.52(19) . . ?
O31 Cu5 Ti4 39.76(12) . . ?
O28 Cu5 Ti4 123.30(13) . . ?
O22 Cu5 Ti4 43.38(12) . . ?
N6 Cu5 Ti4 121.59(15) . . ?
O19 Cu5 Ti4 116.23(12) . . ?
O30 Cu6 O26 96.79(18) . . ?
O30 Cu6 O21 80.38(17) . . ?
O26 Cu6 O21 162.04(18) . . ?
O30 Cu6 N5 159.8(2) . . ?
O26 Cu6 N5 91.8(2) . . ?
O21 Cu6 N5 85.8(2) . . ?
O30 Cu6 O17 97.63(17) . . ?
O26 Cu6 O17 93.24(18) . . ?
O21 Cu6 O17 104.70(17) . . ?
N5 Cu6 O17 100.1(2) . . ?
O30 Cu6 Ti3 39.58(12) . . ?
O26 Cu6 Ti3 127.84(14) . . ?
O21 Cu6 Ti3 43.00(13) . . ?
N5 Cu6 Ti3 122.36(16) . . ?
O17 Cu6 Ti3 114.80(12) . . ?
C51 C50 C55 120.0 . . ?
C51 C50 C56 120.0(7) . . ?
C55 C50 C56 119.9(7) . . ?
C52 C51 C50 120.0 . . ?
C52 C51 H51 120.0 . . ?
C50 C51 H51 120.0 . . ?
C51 C52 C53 120.0 . . ?
C51 C52 H52 120.0 . . ?
C53 C52 H52 120.0 . . ?
C54 C53 C52 120.0 . . ?
C54 C53 H53 120.0 . . ?
C52 C53 H53 120.0 . . ?
C53 C54 C55 120.0 . . ?
C53 C54 H54 120.0 . . ?
C55 C54 H54 120.0 . . ?
C54 C55 C50 120.0 . . ?
C54 C55 H55 120.0 . . ?
C50 C55 H55 120.0 . . ?
H32A O32 H32B 106(9) . . ?

loop_
_geom_bond_atom_site_label_1
_geom_bond_atom_site_label_2
_geom_bond_distance
_geom_bond_site_symmetry_2
_geom_bond_publ_flag
C1 O2 1.229(8) . ?
C1 O1 1.273(8) . ?
C1 C2 1.538(9) . ?
C2 H2A 0.9800 . ?
C2 H2B 0.9800 . ?
C2 H2C 0.9800 . ?
C3 O4 1.238(8) . ?
C3 O3 1.273(8) . ?
C3 C4 1.511(9) . ?
C4 H4A 0.9800 . ?
C4 H4B 0.9800 . ?
C4 H4C 0.9800 . ?
C5 O6 1.240(8) . ?
C5 O5 1.260(8) . ?
C5 C6 1.532(9) . ?
C6 H6A 0.9800 . ?
C6 H6B 0.9800 . ?
C6 H6C 0.9800 . ?
C7 O8 1.421(7) . ?
C7 C8 1.504(10) . ?
C7 H7A 0.9900 . ?
C7 H7B 0.9900 . ?
C8 N1 1.506(8) . ?
C8 H8A 0.9900 . ?
C8 H8B 0.9900 . ?
C9 N1 1.476(8) . ?
C9 H9A 0.9800 . ?
C9 H9B 0.9800 . ?
C9 H9C 0.9800 . ?
C10 N1 1.478(10) . ?
C10 H10A 0.9800 . ?
C10 H10B 0.9800 . ?
C10 H10C 0.9800 . ?
C11 O9 1.424(8) . ?
C11 C12 1.505(10) . ?
C11 H11A 0.9900 . ?
C11 H11B 0.9900 . ?
C12 N2 1.497(8) . ?
C12 H12A 0.9900 . ?
C12 H12B 0.9900 . ?
C13 N2 1.446(9) . ?
C13 H13A 0.9800 . ?
C13 H13B 0.9800 . ?
C13 H13C 0.9800 . ?
C14 N2 1.476(8) . ?
C14 H14A 0.9800 . ?
C14 H14B 0.9800 . ?
C14 H14C 0.9800 . ?
C15 O10 1.430(7) . ?
C15 C16 1.506(9) . ?
C15 H15A 0.9900 . ?
C15 H15B 0.9900 . ?
C16 N3 1.505(8) . ?
C16 H16A 0.9900 . ?
C16 H16B 0.9900 . ?
C17 N3 1.475(8) . ?
C17 H17A 0.9800 . ?
C17 H17B 0.9800 . ?
C17 H17C 0.9800 . ?
C18 N3 1.477(8) . ?
C18 H18A 0.9800 . ?
C18 H18B 0.9800 . ?
C18 H18C 0.9800 . ?
C19 O15 1.238(8) . ?
C19 O14 1.290(8) . ?
C19 C20 1.500(9) . ?
C20 H20A 0.9800 . ?
C20 H20B 0.9800 . ?
C20 H20C 0.9800 . ?
C21 O17 1.244(8) . ?
C21 O16 1.282(8) . ?
C21 C22 1.503(9) . ?
C22 H22A 0.9800 . ?
C22 H22B 0.9800 . ?
C22 H22C 0.9800 . ?
C23 O19 1.238(8) . ?
C23 O18 1.274(8) . ?
C23 C24 1.512(8) . ?
C24 H24A 0.9800 . ?
C24 H24B 0.9800 . ?
C24 H24C 0.9800 . ?
C25 O20 1.410(7) . ?
C25 C26 1.517(9) . ?
C25 H25A 0.9900 . ?
C25 H25B 0.9900 . ?
C26 N4 1.500(8) . ?
C26 H26A 0.9900 . ?
C26 H26B 0.9900 . ?
C27 N4 1.471(8) . ?
C27 H27A 0.9800 . ?
C27 H27B 0.9800 . ?
C27 H27C 0.9800 . ?
C28 N4 1.475(8) . ?
C28 H28A 0.9800 . ?
C28 H28B 0.9800 . ?
C28 H28C 0.9800 . ?
C29 O21 1.414(7) . ?
C29 C30 1.511(10) . ?
C29 H29A 0.9900 . ?
C29 H29B 0.9900 . ?
C30 N5 1.486(8) . ?
C30 H30A 0.9900 . ?
C30 H30B 0.9900 . ?
C31 N5 1.465(9) . ?
C31 H31A 0.9800 . ?
C31 H31B 0.9800 . ?
C31 H31C 0.9800 . ?
C32 N5 1.476(8) . ?
C32 H32D 0.9800 . ?
C32 H32E 0.9800 . ?
C32 H32C 0.9800 . ?
C33 O22 1.401(7) . ?
C33 C34 1.516(9) . ?
C33 H33A 0.9900 . ?
C33 H33B 0.9900 . ?
C34 N6 1.488(8) . ?
C34 H34A 0.9900 . ?
C34 H34B 0.9900 . ?
C35 N6 1.478(8) . ?
C35 H35A 0.9800 . ?
C35 H35B 0.9800 . ?
C35 H35C 0.9800 . ?
C36 N6 1.477(8) . ?
C36 H36A 0.9800 . ?
C36 H36B 0.9800 . ?
C36 H36C 0.9800 . ?
C37 O24 1.248(8) . ?
C37 O23 1.263(7) . ?
C37 C38 1.513(8) . ?
C38 H38A 0.9800 . ?
C38 H38B 0.9800 . ?
C38 H38C 0.9800 . ?
C39 O25 1.247(8) . ?
C39 O26 1.271(8) . ?
C39 C40 1.508(8) . ?
C40 H40A 0.9800 . ?
C40 H40B 0.9800 . ?
C40 H40C 0.9800 . ?
C41 O28 1.258(8) . ?
C41 O27 1.265(7) . ?
C41 C42 1.516(9) . ?
C42 H42A 0.9800 . ?
C42 H42B 0.9800 . ?
C42 H42C 0.9800 . ?
C43 C44 1.371(13) . ?
C43 C48 1.394(15) . ?
C43 C49 1.506(13) . ?
C44 C45 1.359(13) . ?
C44 H44 0.9500 . ?
C45 C46 1.332(15) . ?
C45 H45 0.9500 . ?
C46 C47 1.365(14) . ?
C46 H46 0.9500 . ?
C47 C48 1.407(15) . ?
C47 H47 0.9500 . ?
C48 H48 0.9500 . ?
C49 H49A 0.9800 . ?
C49 H49B 0.9800 . ?
C49 H49C 0.9800 . ?
N1 Cu1 2.042(5) . ?
N2 Cu3 2.053(6) . ?
N3 Cu2 2.034(5) . ?
N4 Cu4 2.016(5) . ?
N5 Cu6 2.028(5) . ?
N6 Cu5 2.020(5) . ?
O1 Cu3 1.930(4) . ?
O3 Cu2 1.942(5) . ?
O4 Cu1 2.412(5) . ?
O5 Cu1 1.935(5) . ?
O7 Cu1 1.966(4) . ?
O7 Cu2 1.966(4) . ?
O7 Cu3 1.979(4) . ?
O8 Cu1 1.960(4) . ?
O8 Ti1 2.074(4) . ?
O9 Cu3 1.950(4) . ?
O9 Ti1 2.069(4) . ?
O10 Cu2 1.950(4) . ?
O10 Ti1 2.114(4) . ?
O10 Cu3 2.370(4) . ?
O11 Ti4 1.788(4) . ?
O11 Ti1 1.871(4) . ?
O12 Ti2 1.813(4) . ?
O12 Ti1 1.849(4) . ?
O13 Ti3 1.793(4) . ?
O13 Ti1 1.862(4) . ?
O14 Ti4 2.044(4) . ?
O15 Cu4 2.203(5) . ?
O16 Ti2 2.048(5) . ?
O17 Cu6 2.238(4) . ?
O18 Ti3 2.035(4) . ?
O19 Cu5 2.194(4) . ?
O20 Cu4 1.974(4) . ?
O20 Ti2 2.048(4) . ?
O21 Cu6 1.963(4) . ?
O21 Ti3 2.028(4) . ?
O22 Cu5 1.984(4) . ?
O22 Ti4 2.028(4) . ?
O23 Ti4 2.164(4) . ?
O24 Cu4 1.966(4) . ?
O25 Ti2 2.136(4) . ?
O26 Cu6 1.962(4) . ?
O27 Ti3 2.165(4) . ?
O28 Cu5 1.969(4) . ?
O29 Ti4 1.865(4) . ?
O29 Ti2 1.906(4) . ?
O29 Cu4 1.921(4) . ?
O30 Ti2 1.851(4) . ?
O30 Ti3 1.919(4) . ?
O30 Cu6 1.922(4) . ?
O31 Ti3 1.855(4) . ?
O31 Cu5 1.914(4) . ?
O31 Ti4 1.915(4) . ?
Ti1 Ti4 3.3782(15) . ?
Ti1 Ti2 3.3807(15) . ?
Ti1 Ti3 3.3859(15) . ?
Ti2 Cu4 2.9592(13) . ?
Ti3 Cu6 2.9583(14) . ?
Ti4 Cu5 2.9441(13) . ?
C50 C51 1.3900 . ?
C50 C55 1.3900 . ?
C50 C56 1.52(2) . ?
C51 C52 1.3900 . ?
C51 H51 0.9500 . ?
C52 C53 1.3900 . ?
C52 H52 0.9500 . ?
C53 C54 1.3900 . ?
C53 H53 0.9500 . ?
C54 C55 1.3900 . ?
C54 H54 0.9500 . ?
C55 H55 0.9500 . ?
C56 H56A 0.9800 . ?
C56 H56B 0.9800 . ?
C56 H56C 0.9800 . ?
O32 H32A 0.91(2) . ?
O32 H32B 0.91(2) . ?

loop_
_geom_hbond_atom_site_label_D
_geom_hbond_atom_site_label_H
_geom_hbond_atom_site_label_A
_geom_hbond_distance_DH
_geom_hbond_distance_HA
_geom_hbond_distance_DA
_geom_hbond_angle_DHA
_geom_hbond_site_symmetry_A
O32 H32A O6 0.91(2) 1.91(3) 2.806(7) 169(9) .
O32 H32B O17 0.91(2) 2.12(6) 2.919(7) 147(9) 2
